data_7154675
loop_
_publ_author_name
'Hamal, Sunil'
'D'huys, Thomas'
'Rowley, William F.'
'Vermeire, Kurt'
'Aquaro, Stefano'
'Frost, Brian J.'
'Schols, Dominique'
'Bell, Thomas W.'

_publ_section_title
;
 Metal complexes of pyridine-fused macrocyclic polyamines targeting the
 chemokine receptor CXCR4.
;
_journal_issue 42
_journal_name_full 'Organic &amp; biomolecular chemistry'
_journal_page_first 10517
_journal_page_last 10526
_journal_paper_doi 10.1039/c5ob01557j
_journal_volume 13
_journal_year 2015
_chemical_formula_sum 'C19.5 H31.5 Cl3.5 Mn N5 O0.5'
_chemical_formula_weight 523.01
_chemical_name_systematic
; 
 ? 
;
_space_group_IT_number 15
_symmetry_cell_setting monoclinic
_symmetry_space_group_name_Hall '-C 2yc'
_symmetry_space_group_name_H-M 'C 1 2/c 1'
_atom_sites_solution_hydrogens geom
_atom_sites_solution_primary direct
_atom_sites_solution_secondary difmap
_audit_creation_method SHELXL-97
_audit_update_record
;
2015-04-28 deposited with the CCDC.
2015-08-25 downloaded from the CCDC.
;
_cell_angle_alpha 90.00
_cell_angle_beta 117.0730(10)
_cell_angle_gamma 90.00
_cell_formula_units_Z 16
_cell_length_a 33.9815(7)
_cell_length_b 12.1081(3)
_cell_length_c 25.8046(5)
_cell_measurement_reflns_used 8950
_cell_measurement_temperature 100(2)
_cell_measurement_theta_max 29.94
_cell_measurement_theta_min 2.31
_cell_volume 9454.0(4)
_computing_cell_refinement 'Bruker SAINT'
_computing_data_collection 'Bruker APEX2'
_computing_data_reduction 'Bruker SAINT'
_computing_molecular_graphics 'Bruker SHELXTL'
_computing_publication_material 'Bruker SHELXTL'
_computing_structure_refinement 'SHELXL-97 (Sheldrick, 2008)'
_computing_structure_solution 'SHELXS-97 (Sheldrick, 2008)'
_diffrn_ambient_temperature 100(2)
_diffrn_measured_fraction_theta_full 0.990
_diffrn_measured_fraction_theta_max 0.990
_diffrn_measurement_device_type 'Bruker APEX-II CCD'
_diffrn_measurement_method '\f and \w scans'
_diffrn_radiation_monochromator graphite
_diffrn_radiation_source 'fine-focus sealed tube'
_diffrn_radiation_type MoK\a
_diffrn_radiation_wavelength 0.71073
_diffrn_reflns_av_R_equivalents 0.0277
_diffrn_reflns_av_sigmaI/netI 0.0255
_diffrn_reflns_limit_h_max 47
_diffrn_reflns_limit_h_min -47
_diffrn_reflns_limit_k_max 17
_diffrn_reflns_limit_k_min -16
_diffrn_reflns_limit_l_max 34
_diffrn_reflns_limit_l_min -36
_diffrn_reflns_number 62351
_diffrn_reflns_theta_full 29.94
_diffrn_reflns_theta_max 29.94
_diffrn_reflns_theta_min 1.35
_exptl_absorpt_coefficient_mu 0.973
_exptl_absorpt_correction_T_max 0.8880
_exptl_absorpt_correction_T_min 0.7510
_exptl_absorpt_correction_type none
_exptl_crystal_colour colourless
_exptl_crystal_density_diffrn 1.470
_exptl_crystal_density_meas 0
_exptl_crystal_density_method 'not measured'
_exptl_crystal_description block
_exptl_crystal_F_000 4352
_exptl_crystal_size_max 0.31
_exptl_crystal_size_mid 0.30
_exptl_crystal_size_min 0.12
_refine_diff_density_max 0.839
_refine_diff_density_min -0.719
_refine_diff_density_rms 0.103
_refine_ls_extinction_method none
_refine_ls_goodness_of_fit_ref 1.062
_refine_ls_hydrogen_treatment mixed
_refine_ls_matrix_type full
_refine_ls_number_parameters 565
_refine_ls_number_reflns 13557
_refine_ls_number_restraints 0
_refine_ls_restrained_S_all 1.062
_refine_ls_R_factor_all 0.0385
_refine_ls_R_factor_gt 0.0313
_refine_ls_shift/su_max 0.001
_refine_ls_shift/su_mean 0.000
_refine_ls_structure_factor_coef Fsqd
_refine_ls_weighting_details 'calc w=1/[\s^2^(Fo^2^)+(0.0396P)^2^+10.1140P] where P=(Fo^2^+2Fc^2^)/3'
_refine_ls_weighting_scheme calc
_refine_ls_wR_factor_gt 0.0804
_refine_ls_wR_factor_ref 0.0843
_reflns_number_gt 11753
_reflns_number_total 13557
_reflns_threshold_expression >2sigma(I)
_cod_data_source_file c5ob01557j2.cif
_cod_data_source_block bjf440
_cod_depositor_comments
;
The following automatic conversions were performed:

'_symmetry_cell_setting' value 'Monoclinic' changed to 'monoclinic'
according to
/usr/data/users/saulius/crontab/automatic-downloads/rss-feeds/RSC/lib/dictionaries/cif_core.dic
dictionary named 'cif_core.dic' version 2.4.2 from 2011-04-26.

Automatic conversion script
Id: cif_fix_values 3271 2015-04-21 07:52:19Z andrius 

 Adding full bibliography for 7154673--7154675.cif.
;
_cod_original_sg_symbol_H-M C2/c
_cod_original_formula_sum 'C19.50 H31.50 Cl3.50 Mn N5 O0.50'
_cod_database_code 7154675

loop_
_symmetry_equiv_pos_as_xyz
'x, y, z'
'-x, y, -z+1/2'
'x+1/2, y+1/2, z'
'-x+1/2, y+1/2, -z+1/2'
'-x, -y, -z'
'x, -y, z-1/2'
'-x+1/2, -y+1/2, -z'
'x+1/2, -y+1/2, z-1/2'

loop_
_atom_site_label
_atom_site_type_symbol
_atom_site_fract_x
_atom_site_fract_y
_atom_site_fract_z
_atom_site_U_iso_or_equiv
_atom_site_adp_type
_atom_site_occupancy
_atom_site_symmetry_multiplicity
_atom_site_calc_flag
_atom_site_refinement_flags
Mn25 Mn 0.187187(7) 0.411750(17) 0.382959(10) 0.01603(5) Uani 1 1 d .
Mn52 Mn 0.067829(6) 1.035433(17) 0.144377(9) 0.01321(5) Uani 1 1 d .
Cl26 Cl 0.167903(14) 0.40563(3) 0.275156(16) 0.02430(8) Uani 1 1 d .
Cl27 Cl 0.207832(11) 0.41431(3) 0.492926(15) 0.01901(7) Uani 1 1 d .
Cl53 Cl 0.069197(11) 0.97925(3) 0.049233(15) 0.01852(7) Uani 1 1 d .
Cl54 Cl 0.075773(11) 1.09996(3) 0.245363(16) 0.01995(7) Uani 1 1 d .
N2 N 0.20226(4) 0.59585(9) 0.39245(5) 0.0142(2) Uani 1 1 d .
N9 N 0.12456(4) 0.51218(11) 0.37245(6) 0.0188(2) Uani 1 1 d .
H9 H 0.1318(7) 0.5274(17) 0.4095(9) 0.030(5) Uiso 1 1 d .
N12 N 0.13110(5) 0.28406(11) 0.35907(6) 0.0250(3) Uani 1 1 d .
H12 H 0.1211(7) 0.2736(19) 0.3215(10) 0.039(6) Uiso 1 1 d .
N15 N 0.22223(5) 0.24449(11) 0.40118(6) 0.0245(3) Uani 1 1 d .
H15 H 0.2362(7) 0.2331(18) 0.4395(9) 0.033(6) Uiso 1 1 d .
N18 N 0.26013(4) 0.44729(11) 0.39831(6) 0.0200(3) Uani 1 1 d .
H18 H 0.2552(6) 0.4693(16) 0.3639(9) 0.025(5) Uiso 1 1 d .
N29 N 0.10260(3) 0.87307(9) 0.18014(5) 0.0124(2) Uani 1 1 d .
N36 N 0.01545(4) 0.90014(10) 0.13900(5) 0.0145(2) Uani 1 1 d .
H36 H 0.0164(6) 0.8920(15) 0.1730(8) 0.020(5) Uiso 1 1 d .
N39 N -0.00068(4) 1.11141(10) 0.08763(6) 0.0166(2) Uani 1 1 d .
H39 H -0.0063(6) 1.0952(16) 0.0526(9) 0.023(5) Uiso 1 1 d .
N42 N 0.08123(4) 1.22307(10) 0.13806(6) 0.0172(2) Uani 1 1 d .
H42 H 0.0843(6) 1.2476(15) 0.1717(8) 0.018(4) Uiso 1 1 d .
N45 N 0.14468(4) 1.05458(9) 0.17671(5) 0.0134(2) Uani 1 1 d .
H45 H 0.1441(6) 1.0294(15) 0.1453(8) 0.014(4) Uiso 1 1 d .
C1 C 0.24424(5) 0.63084(12) 0.41917(6) 0.0166(3) Uani 1 1 d .
C3 C 0.16891(5) 0.66846(12) 0.37304(6) 0.0159(3) Uani 1 1 d .
C4 C 0.17636(5) 0.78255(12) 0.38004(7) 0.0208(3) Uani 1 1 d .
C5 C 0.13849(6) 0.86378(13) 0.35644(8) 0.0291(4) Uani 1 1 d .
H5A H 0.1450 0.9223 0.3347 0.035 Uiso 1 1 calc R
H5B H 0.1360 0.8992 0.3894 0.035 Uiso 1 1 calc R
C6 C 0.09460(6) 0.81022(15) 0.31659(8) 0.0298(4) Uani 1 1 d .
H6A H 0.0932 0.7974 0.2779 0.036 Uiso 1 1 calc R
H6B H 0.0702 0.8608 0.3114 0.036 Uiso 1 1 calc R
C7 C 0.08864(5) 0.70064(15) 0.34136(8) 0.0269(3) Uani 1 1 d .
H7A H 0.0918 0.7123 0.3810 0.032 Uiso 1 1 calc R
H7B H 0.0587 0.6713 0.3167 0.032 Uiso 1 1 calc R
C8 C 0.12317(5) 0.61780(12) 0.34356(7) 0.0179(3) Uani 1 1 d .
H8A H 0.1166 0.6008 0.3025 0.022 Uiso 1 1 calc R
C10 C 0.08446(5) 0.44403(15) 0.34550(8) 0.0269(3) Uani 1 1 d .
H10A H 0.0735 0.4417 0.3028 0.032 Uiso 1 1 calc R
H10B H 0.0610 0.4761 0.3536 0.032 Uiso 1 1 calc R
C11 C 0.09555(6) 0.32774(15) 0.37054(8) 0.0301(4) Uani 1 1 d .
H11A H 0.1052 0.3295 0.4130 0.036 Uiso 1 1 calc R
H11B H 0.0691 0.2799 0.3521 0.036 Uiso 1 1 calc R
C13 C 0.15033(6) 0.17855(13) 0.38701(8) 0.0319(4) Uani 1 1 d .
H13A H 0.1282 0.1187 0.3706 0.038 Uiso 1 1 calc R
H13B H 0.1599 0.1830 0.4294 0.038 Uiso 1 1 calc R
C14 C 0.18962(7) 0.15531(13) 0.37573(8) 0.0340(4) Uani 1 1 d .
H14A H 0.2032 0.0837 0.3934 0.041 Uiso 1 1 calc R
H14B H 0.1798 0.1509 0.3333 0.041 Uiso 1 1 calc R
C16 C 0.25710(6) 0.24852(14) 0.38273(8) 0.0310(4) Uani 1 1 d .
H16A H 0.2439 0.2571 0.3399 0.037 Uiso 1 1 calc R
H16B H 0.2744 0.1791 0.3936 0.037 Uiso 1 1 calc R
C17 C 0.28693(6) 0.34593(15) 0.41249(8) 0.0292(4) Uani 1 1 d .
H17A H 0.3019 0.3344 0.4552 0.035 Uiso 1 1 calc R
H17B H 0.3099 0.3528 0.3991 0.035 Uiso 1 1 calc R
C19 C 0.27895(5) 0.54078(13) 0.43804(7) 0.0203(3) Uani 1 1 d .
H19A H 0.2843 0.5157 0.4776 0.024 Uiso 1 1 calc R
C20 C 0.32246(5) 0.58699(16) 0.44358(8) 0.0297(4) Uani 1 1 d .
H20A H 0.3458 0.5301 0.4603 0.036 Uiso 1 1 calc R
H20B H 0.3191 0.6072 0.4046 0.036 Uiso 1 1 calc R
C21 C 0.33565(6) 0.68851(19) 0.48269(8) 0.0358(4) Uani 1 1 d .
H21A H 0.3376 0.6686 0.5210 0.043 Uiso 1 1 calc R
H21B H 0.3652 0.7138 0.4891 0.043 Uiso 1 1 calc R
C22 C 0.30255(6) 0.78193(16) 0.45610(8) 0.0342(4) Uani 1 1 d .
H22A H 0.3070 0.8368 0.4868 0.041 Uiso 1 1 calc R
H22B H 0.3083 0.8193 0.4261 0.041 Uiso 1 1 calc R
C23 C 0.25501(5) 0.74273(13) 0.42873(7) 0.0225(3) Uani 1 1 d .
C24 C 0.22019(6) 0.81715(13) 0.40914(7) 0.0252(3) Uani 1 1 d .
H24A H 0.2264 0.8938 0.4157 0.030 Uiso 1 1 calc R
C28 C 0.14668(4) 0.86937(11) 0.21241(6) 0.0125(2) Uani 1 1 d .
C30 C 0.07890(4) 0.77980(11) 0.16492(6) 0.0129(2) Uani 1 1 d .
C31 C 0.09833(4) 0.67642(11) 0.18319(6) 0.0149(3) Uani 1 1 d .
C32 C 0.07115(5) 0.57157(12) 0.16692(7) 0.0207(3) Uani 1 1 d .
H32A H 0.0681 0.5447 0.2011 0.025 Uiso 1 1 calc R
H32B H 0.0869 0.5141 0.1562 0.025 Uiso 1 1 calc R
C33 C 0.02517(5) 0.58870(12) 0.11617(7) 0.0220(3) Uani 1 1 d .
H33A H 0.0275 0.5958 0.0795 0.026 Uiso 1 1 calc R
H33B H 0.0064 0.5238 0.1127 0.026 Uiso 1 1 calc R
C34 C 0.00385(4) 0.69259(12) 0.12579(7) 0.0203(3) Uani 1 1 d .
H34A H -0.0270 0.6985 0.0949 0.024 Uiso 1 1 calc R
H34B H 0.0033 0.6878 0.1638 0.024 Uiso 1 1 calc R
C35 C 0.02983(4) 0.79469(11) 0.12473(6) 0.0144(2) Uani 1 1 d .
H35A H 0.0264 0.8017 0.0843 0.017 Uiso 1 1 calc R
C37 C -0.02971(4) 0.93408(12) 0.09732(7) 0.0173(3) Uani 1 1 d .
H37A H -0.0515 0.8965 0.1068 0.021 Uiso 1 1 calc R
H37B H -0.0357 0.9124 0.0574 0.021 Uiso 1 1 calc R
C38 C -0.03430(4) 1.05876(12) 0.10034(7) 0.0185(3) Uani 1 1 d .
H38A H -0.0642 1.0825 0.0716 0.022 Uiso 1 1 calc R
H38B H -0.0299 1.0804 0.1396 0.022 Uiso 1 1 calc R
C40 C 0.00129(5) 1.23247(12) 0.09250(7) 0.0216(3) Uani 1 1 d .
H40A H 0.0022 1.2553 0.1299 0.026 Uiso 1 1 calc R
H40B H -0.0253 1.2654 0.0604 0.026 Uiso 1 1 calc R
C41 C 0.04266(5) 1.27242(12) 0.08949(7) 0.0213(3) Uani 1 1 d .
H41A H 0.0417 1.2501 0.0520 0.026 Uiso 1 1 calc R
H41B H 0.0445 1.3540 0.0922 0.026 Uiso 1 1 calc R
C43 C 0.12358(5) 1.23995(12) 0.13719(7) 0.0190(3) Uani 1 1 d .
H43A H 0.1319 1.3190 0.1435 0.023 Uiso 1 1 calc R
H43B H 0.1212 1.2177 0.0989 0.023 Uiso 1 1 calc R
C44 C 0.15870(4) 1.17046(11) 0.18530(7) 0.0174(3) Uani 1 1 d .
H44A H 0.1873 1.1780 0.1842 0.021 Uiso 1 1 calc R
H44B H 0.1626 1.1963 0.2238 0.021 Uiso 1 1 calc R
C46 C 0.17010(4) 0.98010(11) 0.22533(6) 0.0133(2) Uani 1 1 d .
H46A H 0.1693 1.0110 0.2608 0.016 Uiso 1 1 calc R
C47 C 0.21869(4) 0.96519(12) 0.23945(7) 0.0178(3) Uani 1 1 d .
H47A H 0.2207 0.9424 0.2039 0.021 Uiso 1 1 calc R
H47B H 0.2345 1.0363 0.2529 0.021 Uiso 1 1 calc R
C48 C 0.24041(4) 0.87785(12) 0.28672(7) 0.0190(3) Uani 1 1 d .
H48A H 0.2374 0.8995 0.3218 0.023 Uiso 1 1 calc R
H48B H 0.2723 0.8733 0.2976 0.023 Uiso 1 1 calc R
C49 C 0.21900(4) 0.76486(12) 0.26556(7) 0.0178(3) Uani 1 1 d .
H49A H 0.2308 0.7321 0.2404 0.021 Uiso 1 1 calc R
H49B H 0.2273 0.7157 0.2996 0.021 Uiso 1 1 calc R
C50 C 0.16911(4) 0.76965(11) 0.23200(6) 0.0139(2) Uani 1 1 d .
C51 C 0.14396(4) 0.67328(11) 0.21729(6) 0.0156(3) Uani 1 1 d .
H51A H 0.1582 0.6042 0.2308 0.019 Uiso 1 1 calc R
C1S C 0.62995(5) -0.08437(13) 0.54264(7) 0.0235(3) Uani 1 1 d .
H1SA H 0.6512 -0.0957 0.5262 0.028 Uiso 1 1 calc R
Cl1S Cl 0.658886(13) -0.02694(3) 0.612909(19) 0.02711(8) Uani 1 1 d .
Cl2S Cl 0.588022(16) 0.00800(4) 0.49669(2) 0.04219(12) Uani 1 1 d .
Cl3S Cl 0.607032(12) -0.21312(3) 0.545787(18) 0.02565(8) Uani 1 1 d .
O1S O 0.0000 0.95747(13) 0.2500 0.0219(3) Uani 1 2 d S
O2S O 0.0000 0.2674(2) 0.2500 0.0749(8) Uani 1 2 d S

loop_
_atom_site_aniso_label
_atom_site_aniso_U_11
_atom_site_aniso_U_22
_atom_site_aniso_U_33
_atom_site_aniso_U_23
_atom_site_aniso_U_13
_atom_site_aniso_U_12
Mn25 0.02146(10) 0.01113(10) 0.01655(11) 0.00181(8) 0.00956(9) 0.00216(7)
Mn52 0.01303(9) 0.01240(9) 0.01337(10) 0.00112(8) 0.00529(8) 0.00113(7)
Cl26 0.0407(2) 0.01521(15) 0.01649(17) 0.00247(13) 0.01262(16) 0.00425(14)
Cl27 0.02399(15) 0.01922(16) 0.01558(16) 0.00264(13) 0.01054(14) 0.00293(12)
Cl53 0.01898(14) 0.02318(16) 0.01274(15) -0.00067(13) 0.00663(13) 0.00061(12)
Cl54 0.02089(15) 0.02348(17) 0.01576(16) -0.00373(13) 0.00860(13) -0.00396(12)
N2 0.0176(5) 0.0137(5) 0.0140(5) 0.0013(4) 0.0096(5) 0.0019(4)
N9 0.0186(5) 0.0209(6) 0.0175(6) 0.0033(5) 0.0088(5) -0.0004(4)
N12 0.0361(7) 0.0181(6) 0.0167(6) 0.0012(5) 0.0084(6) -0.0055(5)
N15 0.0407(8) 0.0149(6) 0.0158(6) 0.0017(5) 0.0110(6) 0.0077(5)
N18 0.0225(6) 0.0219(6) 0.0184(6) 0.0056(5) 0.0118(5) 0.0096(5)
N29 0.0128(5) 0.0131(5) 0.0116(5) 0.0004(4) 0.0059(4) -0.0004(4)
N36 0.0134(5) 0.0168(5) 0.0120(5) 0.0002(5) 0.0046(4) 0.0021(4)
N39 0.0174(5) 0.0176(5) 0.0140(6) 0.0008(5) 0.0066(5) 0.0025(4)
N42 0.0191(5) 0.0157(5) 0.0165(6) 0.0011(5) 0.0078(5) 0.0020(4)
N45 0.0156(5) 0.0115(5) 0.0123(5) 0.0001(4) 0.0057(4) -0.0008(4)
C1 0.0192(6) 0.0201(7) 0.0134(6) 0.0008(5) 0.0099(5) -0.0008(5)
C3 0.0226(6) 0.0149(6) 0.0144(6) 0.0025(5) 0.0120(6) 0.0042(5)
C4 0.0355(8) 0.0141(6) 0.0189(7) 0.0030(6) 0.0178(7) 0.0060(6)
C5 0.0500(10) 0.0175(7) 0.0271(8) 0.0074(6) 0.0241(8) 0.0147(7)
C6 0.0379(9) 0.0307(8) 0.0264(8) 0.0126(7) 0.0194(8) 0.0215(7)
C7 0.0247(7) 0.0342(9) 0.0272(8) 0.0097(7) 0.0165(7) 0.0145(6)
C8 0.0183(6) 0.0198(6) 0.0175(7) 0.0041(6) 0.0097(6) 0.0054(5)
C10 0.0184(6) 0.0335(8) 0.0279(9) 0.0005(7) 0.0098(6) -0.0059(6)
C11 0.0314(8) 0.0312(9) 0.0285(9) 0.0002(7) 0.0143(7) -0.0137(7)
C13 0.0491(10) 0.0164(7) 0.0189(8) 0.0014(6) 0.0057(8) -0.0098(7)
C14 0.0563(11) 0.0123(7) 0.0209(8) -0.0011(6) 0.0067(8) 0.0047(7)
C16 0.0513(10) 0.0247(8) 0.0222(8) 0.0077(7) 0.0214(8) 0.0229(7)
C17 0.0325(8) 0.0328(9) 0.0291(9) 0.0130(7) 0.0198(7) 0.0205(7)
C19 0.0161(6) 0.0294(8) 0.0166(7) 0.0029(6) 0.0086(6) 0.0029(5)
C20 0.0175(6) 0.0498(11) 0.0243(8) 0.0017(8) 0.0117(6) -0.0009(7)
C21 0.0232(7) 0.0621(13) 0.0229(8) -0.0049(9) 0.0113(7) -0.0134(8)
C22 0.0362(9) 0.0392(10) 0.0294(9) -0.0101(8) 0.0166(8) -0.0202(8)
C23 0.0298(7) 0.0223(7) 0.0189(7) -0.0038(6) 0.0141(6) -0.0087(6)
C24 0.0428(9) 0.0148(6) 0.0239(8) -0.0019(6) 0.0202(7) -0.0040(6)
C28 0.0134(5) 0.0134(6) 0.0107(6) -0.0001(5) 0.0055(5) -0.0002(4)
C30 0.0135(5) 0.0142(6) 0.0118(6) -0.0005(5) 0.0063(5) -0.0005(4)
C31 0.0172(6) 0.0135(6) 0.0146(6) -0.0008(5) 0.0077(5) -0.0015(5)
C32 0.0201(6) 0.0137(6) 0.0261(8) -0.0004(6) 0.0084(6) -0.0038(5)
C33 0.0184(6) 0.0183(7) 0.0270(8) -0.0051(6) 0.0082(6) -0.0052(5)
C34 0.0152(6) 0.0194(7) 0.0257(8) -0.0026(6) 0.0089(6) -0.0039(5)
C35 0.0129(5) 0.0154(6) 0.0144(6) -0.0017(5) 0.0057(5) -0.0009(4)
C37 0.0119(5) 0.0218(7) 0.0167(7) 0.0014(6) 0.0052(5) 0.0013(5)
C38 0.0151(6) 0.0228(7) 0.0174(7) 0.0016(6) 0.0071(5) 0.0046(5)
C40 0.0205(6) 0.0168(6) 0.0234(8) 0.0017(6) 0.0063(6) 0.0061(5)
C41 0.0242(7) 0.0146(6) 0.0214(7) 0.0048(6) 0.0070(6) 0.0040(5)
C43 0.0213(6) 0.0139(6) 0.0224(7) 0.0036(6) 0.0106(6) -0.0002(5)
C44 0.0177(6) 0.0127(6) 0.0200(7) 0.0003(5) 0.0071(6) -0.0022(5)
C46 0.0129(5) 0.0129(6) 0.0127(6) 0.0003(5) 0.0047(5) -0.0012(4)
C47 0.0131(5) 0.0185(6) 0.0206(7) 0.0027(6) 0.0067(5) -0.0015(5)
C48 0.0141(6) 0.0196(7) 0.0186(7) 0.0019(6) 0.0033(5) -0.0001(5)
C49 0.0135(6) 0.0180(6) 0.0194(7) 0.0023(6) 0.0054(5) 0.0022(5)
C50 0.0137(5) 0.0150(6) 0.0121(6) 0.0002(5) 0.0051(5) 0.0008(5)
C51 0.0180(6) 0.0125(6) 0.0166(6) 0.0011(5) 0.0081(5) 0.0017(5)
C1S 0.0233(7) 0.0254(7) 0.0227(8) 0.0026(6) 0.0113(6) 0.0034(6)
Cl1S 0.03153(18) 0.02413(18) 0.0273(2) -0.00499(16) 0.01479(17) -0.00223(14)
Cl2S 0.0396(2) 0.0413(3) 0.0393(3) 0.0159(2) 0.0123(2) 0.0154(2)
Cl3S 0.02191(16) 0.02632(18) 0.02645(19) -0.00223(16) 0.00902(15) -0.00161(13)
O1S 0.0203(7) 0.0252(8) 0.0206(8) 0.000 0.0097(6) 0.000
O2S 0.0635(16) 0.0601(17) 0.084(2) 0.000 0.0181(15) 0.000

loop_
_atom_type_symbol
_atom_type_description
_atom_type_scat_dispersion_real
_atom_type_scat_dispersion_imag
_atom_type_scat_source
C C 0.0033 0.0016 'International Tables Vol C Tables 4.2.6.8 and 6.1.1.4'
H H 0.0000 0.0000 'International Tables Vol C Tables 4.2.6.8 and 6.1.1.4'
N N 0.0061 0.0033 'International Tables Vol C Tables 4.2.6.8 and 6.1.1.4'
Cl Cl 0.1484 0.1585 'International Tables Vol C Tables 4.2.6.8 and 6.1.1.4'
Mn Mn 0.3368 0.7283 'International Tables Vol C Tables 4.2.6.8 and 6.1.1.4'
O O 0.0106 0.0060 'International Tables Vol C Tables 4.2.6.8 and 6.1.1.4'

loop_
_geom_angle_atom_site_label_1
_geom_angle_atom_site_label_2
_geom_angle_atom_site_label_3
_geom_angle
N2 Mn25 N15 140.78(5)
N2 Mn25 N12 143.38(5)
N15 Mn25 N12 75.60(5)
N2 Mn25 N9 69.77(4)
N15 Mn25 N9 147.02(5)
N12 Mn25 N9 73.88(5)
N2 Mn25 N18 68.67(4)
N15 Mn25 N18 73.66(5)
N12 Mn25 N18 147.28(5)
N9 Mn25 N18 138.42(5)
N2 Mn25 Cl26 94.55(3)
N15 Mn25 Cl26 92.85(4)
N12 Mn25 Cl26 85.32(4)
N9 Mn25 Cl26 96.84(4)
N18 Mn25 Cl26 85.26(4)
N2 Mn25 Cl27 86.27(3)
N15 Mn25 Cl27 85.96(4)
N12 Mn25 Cl27 94.56(4)
N9 Mn25 Cl27 84.27(3)
N18 Mn25 Cl27 94.22(4)
Cl26 Mn25 Cl27 178.790(15)
N29 Mn52 N39 142.68(4)
N29 Mn52 N42 142.26(4)
N39 Mn52 N42 74.94(4)
N29 Mn52 N45 69.71(4)
N39 Mn52 N45 145.06(4)
N42 Mn52 N45 73.16(4)
N29 Mn52 N36 70.31(4)
N39 Mn52 N36 74.02(4)
N42 Mn52 N36 146.16(4)
N45 Mn52 N36 140.01(4)
N29 Mn52 Cl53 85.78(3)
N39 Mn52 Cl53 87.19(3)
N42 Mn52 Cl53 95.85(3)
N45 Mn52 Cl53 82.28(3)
N36 Mn52 Cl53 95.77(3)
N29 Mn52 Cl54 93.17(3)
N39 Mn52 Cl54 97.48(3)
N42 Mn52 Cl54 81.03(3)
N45 Mn52 Cl54 91.29(3)
N36 Mn52 Cl54 89.95(3)
Cl53 Mn52 Cl54 173.454(14)
C3 N2 C1 120.46(12)
C3 N2 Mn25 119.50(9)
C1 N2 Mn25 120.00(9)
C10 N9 C8 116.09(12)
C10 N9 Mn25 111.03(10)
C8 N9 Mn25 109.02(8)
C10 N9 H9 111.6(13)
C8 N9 H9 107.1(14)
Mn25 N9 H9 100.9(13)
C13 N12 C11 116.01(14)
C13 N12 Mn25 108.84(11)
C11 N12 Mn25 111.11(10)
C13 N12 H12 106.2(15)
C11 N12 H12 109.6(15)
Mn25 N12 H12 104.4(15)
C16 N15 C14 115.85(14)
C16 N15 Mn25 109.04(10)
C14 N15 Mn25 110.01(10)
C16 N15 H15 105.3(13)
C14 N15 H15 107.1(14)
Mn25 N15 H15 109.2(14)
C19 N18 C17 116.54(13)
C19 N18 Mn25 110.39(9)
C17 N18 Mn25 111.88(10)
C19 N18 H18 107.4(13)
C17 N18 H18 108.7(13)
Mn25 N18 H18 100.6(13)
C30 N29 C28 120.42(11)
C30 N29 Mn52 118.73(8)
C28 N29 Mn52 120.66(9)
C35 N36 C37 114.37(11)
C35 N36 Mn52 106.70(8)
C37 N36 Mn52 110.70(9)
C35 N36 H36 106.9(12)
C37 N36 H36 108.4(12)
Mn52 N36 H36 109.7(12)
C38 N39 C40 115.04(12)
C38 N39 Mn52 110.38(9)
C40 N39 Mn52 110.50(9)
C38 N39 H39 108.3(13)
C40 N39 H39 107.3(13)
Mn52 N39 H39 104.7(13)
C43 N42 C41 115.63(12)
C43 N42 Mn52 111.16(9)
C41 N42 Mn52 109.20(9)
C43 N42 H42 107.1(12)
C41 N42 H42 111.4(12)
Mn52 N42 H42 101.5(12)
C46 N45 C44 115.81(11)
C46 N45 Mn52 111.59(8)
C44 N45 Mn52 112.22(8)
C46 N45 H45 110.0(12)
C44 N45 H45 110.4(12)
Mn52 N45 H45 94.9(11)
N2 C1 C23 122.00(13)
N2 C1 C19 115.39(13)
C23 C1 C19 122.61(13)
N2 C3 C4 121.79(14)
N2 C3 C8 114.99(12)
C4 C3 C8 123.22(13)
C24 C4 C3 116.88(14)
C24 C4 C5 121.83(14)
C3 C4 C5 121.29(15)
C4 C5 C6 112.88(14)
C4 C5 H5A 109.0
C6 C5 H5A 109.0
C4 C5 H5B 109.0
C6 C5 H5B 109.0
H5A C5 H5B 107.8
C5 C6 C7 111.37(14)
C5 C6 H6A 109.4
C7 C6 H6A 109.4
C5 C6 H6B 109.4
C7 C6 H6B 109.4
H6A C6 H6B 108.0
C8 C7 C6 109.94(13)
C8 C7 H7A 109.7
C6 C7 H7A 109.7
C8 C7 H7B 109.7
C6 C7 H7B 109.7
H7A C7 H7B 108.2
N9 C8 C3 107.99(11)
N9 C8 C7 115.95(12)
C3 C8 C7 110.40(13)
N9 C8 H8A 107.4
C3 C8 H8A 107.4
C7 C8 H8A 107.4
N9 C10 C11 108.74(13)
N9 C10 H10A 109.9
C11 C10 H10A 109.9
N9 C10 H10B 109.9
C11 C10 H10B 109.9
H10A C10 H10B 108.3
N12 C11 C10 108.37(13)
N12 C11 H11A 110.0
C10 C11 H11A 110.0
N12 C11 H11B 110.0
C10 C11 H11B 110.0
H11A C11 H11B 108.4
N12 C13 C14 107.55(14)
N12 C13 H13A 110.2
C14 C13 H13A 110.2
N12 C13 H13B 110.2
C14 C13 H13B 110.2
H13A C13 H13B 108.5
N15 C14 C13 109.18(14)
N15 C14 H14A 109.8
C13 C14 H14A 109.8
N15 C14 H14B 109.8
C13 C14 H14B 109.8
H14A C14 H14B 108.3
N15 C16 C17 108.32(13)
N15 C16 H16A 110.0
C17 C16 H16A 110.0
N15 C16 H16B 110.0
C17 C16 H16B 110.0
H16A C16 H16B 108.4
N18 C17 C16 109.11(13)
N18 C17 H17A 109.9
C16 C17 H17A 109.9
N18 C17 H17B 109.9
C16 C17 H17B 109.9
H17A C17 H17B 108.3
N18 C19 C1 107.66(11)
N18 C19 C20 116.43(13)
C1 C19 C20 110.23(14)
N18 C19 H19A 107.4
C1 C19 H19A 107.4
C20 C19 H19A 107.4
C21 C20 C19 109.80(14)
C21 C20 H20A 109.7
C19 C20 H20A 109.7
C21 C20 H20B 109.7
C19 C20 H20B 109.7
H20A C20 H20B 108.2
C22 C21 C20 111.54(14)
C22 C21 H21A 109.3
C20 C21 H21A 109.3
C22 C21 H21B 109.3
C20 C21 H21B 109.3
H21A C21 H21B 108.0
C23 C22 C21 112.96(15)
C23 C22 H22A 109.0
C21 C22 H22A 109.0
C23 C22 H22B 109.0
C21 C22 H22B 109.0
H22A C22 H22B 107.8
C24 C23 C1 117.05(14)
C24 C23 C22 121.21(15)
C1 C23 C22 121.64(15)
C23 C24 C4 121.79(14)
C23 C24 H24A 119.1
C4 C24 H24A 119.1
N29 C28 C50 121.67(12)
N29 C28 C46 115.61(11)
C50 C28 C46 122.71(11)
N29 C30 C31 121.98(12)
N29 C30 C35 115.25(11)
C31 C30 C35 122.73(12)
C51 C31 C30 117.28(12)
C51 C31 C32 121.09(12)
C30 C31 C32 121.63(12)
C31 C32 C33 112.39(12)
C31 C32 H32A 109.1
C33 C32 H32A 109.1
C31 C32 H32B 109.1
C33 C32 H32B 109.1
H32A C32 H32B 107.9
C34 C33 C32 110.36(12)
C34 C33 H33A 109.6
C32 C33 H33A 109.6
C34 C33 H33B 109.6
C32 C33 H33B 109.6
H33A C33 H33B 108.1
C35 C34 C33 110.06(11)
C35 C34 H34A 109.6
C33 C34 H34A 109.6
C35 C34 H34B 109.6
C33 C34 H34B 109.6
H34A C34 H34B 108.2
N36 C35 C30 108.53(11)
N36 C35 C34 115.92(11)
C30 C35 C34 110.80(11)
N36 C35 H35A 107.1
C30 C35 H35A 107.1
C34 C35 H35A 107.1
N36 C37 C38 109.59(11)
N36 C37 H37A 109.8
C38 C37 H37A 109.8
N36 C37 H37B 109.8
C38 C37 H37B 109.8
H37A C37 H37B 108.2
N39 C38 C37 108.09(11)
N39 C38 H38A 110.1
C37 C38 H38A 110.1
N39 C38 H38B 110.1
C37 C38 H38B 110.1
H38A C38 H38B 108.4
N39 C40 C41 108.66(12)
N39 C40 H40A 110.0
C41 C40 H40A 110.0
N39 C40 H40B 110.0
C41 C40 H40B 110.0
H40A C40 H40B 108.3
N42 C41 C40 108.31(12)
N42 C41 H41A 110.0
C40 C41 H41A 110.0
N42 C41 H41B 110.0
C40 C41 H41B 110.0
H41A C41 H41B 108.4
N42 C43 C44 108.72(12)
N42 C43 H43A 109.9
C44 C43 H43A 109.9
N42 C43 H43B 109.9
C44 C43 H43B 109.9
H43A C43 H43B 108.3
N45 C44 C43 108.97(11)
N45 C44 H44A 109.9
C43 C44 H44A 109.9
N45 C44 H44B 109.9
C43 C44 H44B 109.9
H44A C44 H44B 108.3
N45 C46 C28 108.06(10)
N45 C46 C47 115.34(11)
C28 C46 C47 110.44(11)
N45 C46 H46A 107.6
C28 C46 H46A 107.6
C47 C46 H46A 107.6
C48 C47 C46 110.41(11)
C48 C47 H47A 109.6
C46 C47 H47A 109.6
C48 C47 H47B 109.6
C46 C47 H47B 109.6
H47A C47 H47B 108.1
C47 C48 C49 110.85(12)
C47 C48 H48A 109.5
C49 C48 H48A 109.5
C47 C48 H48B 109.5
C49 C48 H48B 109.5
H48A C48 H48B 108.1
C50 C49 C48 113.40(11)
C50 C49 H49A 108.9
C48 C49 H49A 108.9
C50 C49 H49B 108.9
C48 C49 H49B 108.9
H49A C49 H49B 107.7
C51 C50 C28 117.41(12)
C51 C50 C49 120.81(12)
C28 C50 C49 121.72(12)
C31 C51 C50 121.20(12)
C31 C51 H51A 119.4
C50 C51 H51A 119.4
Cl3S C1S Cl1S 110.65(9)
Cl3S C1S Cl2S 110.57(9)
Cl1S C1S Cl2S 109.92(9)
Cl3S C1S H1SA 108.5
Cl1S C1S H1SA 108.5
Cl2S C1S H1SA 108.5

loop_
_geom_bond_atom_site_label_1
_geom_bond_atom_site_label_2
_geom_bond_distance
Mn25 N2 2.2753(12)
Mn25 N15 2.2872(13)
Mn25 N12 2.3095(14)
Mn25 N9 2.3572(13)
Mn25 N18 2.3649(13)
Mn25 Cl26 2.5523(4)
Mn25 Cl27 2.5949(4)
Mn52 N29 2.2627(11)
Mn52 N39 2.3037(12)
Mn52 N42 2.3374(12)
Mn52 N45 2.3635(11)
Mn52 N36 2.3761(12)
Mn52 Cl53 2.5684(4)
Mn52 Cl54 2.6141(4)
N2 C3 1.3386(17)
N2 C1 1.3396(17)
N9 C10 1.4692(19)
N9 C8 1.4702(19)
N9 H9 0.89(2)
N12 C13 1.466(2)
N12 C11 1.467(2)
N12 H12 0.88(2)
N15 C16 1.465(2)
N15 C14 1.471(2)
N15 H15 0.89(2)
N18 C19 1.464(2)
N18 C17 1.4717(19)
N18 H18 0.87(2)
N29 C30 1.3381(17)
N29 C28 1.3431(16)
N36 C35 1.4726(18)
N36 C37 1.4761(17)
N36 H36 0.869(19)
N39 C38 1.4695(19)
N39 C40 1.4701(19)
N39 H39 0.86(2)
N42 C43 1.4639(18)
N42 C41 1.4665(18)
N42 H42 0.878(19)
N45 C46 1.4652(17)
N45 C44 1.4659(17)
N45 H45 0.858(19)
C1 C23 1.396(2)
C1 C19 1.515(2)
C3 C4 1.401(2)
C3 C8 1.515(2)
C4 C24 1.393(2)
C4 C5 1.510(2)
C5 C6 1.519(3)
C5 H5A 0.9900
C5 H5B 0.9900
C6 C7 1.526(2)
C6 H6A 0.9900
C6 H6B 0.9900
C7 C8 1.525(2)
C7 H7A 0.9900
C7 H7B 0.9900
C8 H8A 1.0000
C10 C11 1.523(2)
C10 H10A 0.9900
C10 H10B 0.9900
C11 H11A 0.9900
C11 H11B 0.9900
C13 C14 1.516(3)
C13 H13A 0.9900
C13 H13B 0.9900
C14 H14A 0.9900
C14 H14B 0.9900
C16 C17 1.517(3)
C16 H16A 0.9900
C16 H16B 0.9900
C17 H17A 0.9900
C17 H17B 0.9900
C19 C20 1.525(2)
C19 H19A 1.0000
C20 C21 1.523(3)
C20 H20A 0.9900
C20 H20B 0.9900
C21 C22 1.521(3)
C21 H21A 0.9900
C21 H21B 0.9900
C22 C23 1.515(2)
C22 H22A 0.9900
C22 H22B 0.9900
C23 C24 1.387(2)
C24 H24A 0.9500
C28 C50 1.3941(18)
C28 C46 1.5166(18)
C30 C31 1.3935(18)
C30 C35 1.5211(18)
C31 C51 1.3921(18)
C31 C32 1.5127(19)
C32 C33 1.529(2)
C32 H32A 0.9900
C32 H32B 0.9900
C33 C34 1.527(2)
C33 H33A 0.9900
C33 H33B 0.9900
C34 C35 1.5267(19)
C34 H34A 0.9900
C34 H34B 0.9900
C35 H35A 1.0000
C37 C38 1.523(2)
C37 H37A 0.9900
C37 H37B 0.9900
C38 H38A 0.9900
C38 H38B 0.9900
C40 C41 1.522(2)
C40 H40A 0.9900
C40 H40B 0.9900
C41 H41A 0.9900
C41 H41B 0.9900
C43 C44 1.525(2)
C43 H43A 0.9900
C43 H43B 0.9900
C44 H44A 0.9900
C44 H44B 0.9900
C46 C47 1.5311(18)
C46 H46A 1.0000
C47 C48 1.527(2)
C47 H47A 0.9900
C47 H47B 0.9900
C48 C49 1.529(2)
C48 H48A 0.9900
C48 H48B 0.9900
C49 C50 1.5138(18)
C49 H49A 0.9900
C49 H49B 0.9900
C50 C51 1.3931(18)
C51 H51A 0.9500
C1S Cl3S 1.7609(17)
C1S Cl1S 1.7650(17)
C1S Cl2S 1.7746(16)
C1S H1SA 1.0000

loop_
_geom_torsion_atom_site_label_1
_geom_torsion_atom_site_label_2
_geom_torsion_atom_site_label_3
_geom_torsion_atom_site_label_4
_geom_torsion
N15 Mn25 N2 C3 178.07(10)
N12 Mn25 N2 C3 -10.35(15)
N9 Mn25 N2 C3 -17.71(10)
N18 Mn25 N2 C3 161.03(12)
Cl26 Mn25 N2 C3 77.92(10)
Cl27 Mn25 N2 C3 -102.97(10)
N15 Mn25 N2 C1 -4.30(15)
N12 Mn25 N2 C1 167.28(10)
N9 Mn25 N2 C1 159.92(12)
N18 Mn25 N2 C1 -21.35(10)
Cl26 Mn25 N2 C1 -104.46(10)
Cl27 Mn25 N2 C1 74.66(10)
N2 Mn25 N9 C10 163.60(12)
N15 Mn25 N9 C10 -34.81(15)
N12 Mn25 N9 C10 -11.83(10)
N18 Mn25 N9 C10 161.83(10)
Cl26 Mn25 N9 C10 71.26(10)
Cl27 Mn25 N9 C10 -108.27(10)
N2 Mn25 N9 C8 34.49(9)
N15 Mn25 N9 C8 -163.93(10)
N12 Mn25 N9 C8 -140.95(11)
N18 Mn25 N9 C8 32.71(13)
Cl26 Mn25 N9 C8 -57.86(10)
Cl27 Mn25 N9 C8 122.62(10)
N2 Mn25 N12 C13 -155.39(10)
N15 Mn25 N12 C13 19.13(11)
N9 Mn25 N12 C13 -148.20(12)
N18 Mn25 N12 C13 39.59(16)
Cl26 Mn25 N12 C13 113.29(11)
Cl27 Mn25 N12 C13 -65.51(11)
N2 Mn25 N12 C11 -26.45(15)
N15 Mn25 N12 C11 148.06(12)
N9 Mn25 N12 C11 -19.26(11)
N18 Mn25 N12 C11 168.53(10)
Cl26 Mn25 N12 C11 -117.78(11)
Cl27 Mn25 N12 C11 63.43(11)
N2 Mn25 N15 C16 -44.53(14)
N12 Mn25 N15 C16 140.64(12)
N9 Mn25 N15 C16 163.42(10)
N18 Mn25 N15 C16 -28.00(11)
Cl26 Mn25 N15 C16 56.22(11)
Cl27 Mn25 N15 C16 -123.60(11)
N2 Mn25 N15 C14 -172.60(10)
N12 Mn25 N15 C14 12.57(11)
N9 Mn25 N15 C14 35.35(16)
N18 Mn25 N15 C14 -156.07(12)
Cl26 Mn25 N15 C14 -71.85(11)
Cl27 Mn25 N15 C14 108.33(11)
N2 Mn25 N18 C19 35.47(9)
N15 Mn25 N18 C19 -133.39(11)
N12 Mn25 N18 C19 -154.06(10)
N9 Mn25 N18 C19 37.26(13)
Cl26 Mn25 N18 C19 132.23(10)
Cl27 Mn25 N18 C19 -48.86(10)
N2 Mn25 N18 C17 166.99(12)
N15 Mn25 N18 C17 -1.87(11)
N12 Mn25 N18 C17 -22.53(16)
N9 Mn25 N18 C17 168.79(10)
Cl26 Mn25 N18 C17 -96.24(11)
Cl27 Mn25 N18 C17 82.66(11)
N39 Mn52 N29 C30 2.87(14)
N42 Mn52 N29 C30 -171.00(9)
N45 Mn52 N29 C30 -160.20(11)
N36 Mn52 N29 C30 20.78(10)
Cl53 Mn52 N29 C30 -76.88(10)
Cl54 Mn52 N29 C30 109.59(10)
N39 Mn52 N29 C28 177.86(9)
N42 Mn52 N29 C28 4.00(14)
N45 Mn52 N29 C28 14.79(10)
N36 Mn52 N29 C28 -164.22(11)
Cl53 Mn52 N29 C28 98.11(10)
Cl54 Mn52 N29 C28 -75.42(10)
N29 Mn52 N36 C35 -36.43(8)
N39 Mn52 N36 C35 132.39(9)
N42 Mn52 N36 C35 156.54(9)
N45 Mn52 N36 C35 -37.86(12)
Cl53 Mn52 N36 C35 46.99(8)
Cl54 Mn52 N36 C35 -129.81(8)
N29 Mn52 N36 C37 -161.45(10)
N39 Mn52 N36 C37 7.37(9)
N42 Mn52 N36 C37 31.52(14)
N45 Mn52 N36 C37 -162.88(9)
Cl53 Mn52 N36 C37 -78.03(9)
Cl54 Mn52 N36 C37 105.17(9)
N29 Mn52 N39 C38 40.81(13)
N42 Mn52 N39 C38 -143.07(10)
N45 Mn52 N39 C38 -167.68(9)
N36 Mn52 N39 C38 23.28(9)
Cl53 Mn52 N39 C38 120.10(9)
Cl54 Mn52 N39 C38 -64.51(9)
N29 Mn52 N39 C40 169.21(9)
N42 Mn52 N39 C40 -14.68(10)
N45 Mn52 N39 C40 -39.28(14)
N36 Mn52 N39 C40 151.68(11)
Cl53 Mn52 N39 C40 -111.50(10)
Cl54 Mn52 N39 C40 63.89(10)
N29 Mn52 N42 C43 30.40(14)
N39 Mn52 N42 C43 -145.76(11)
N45 Mn52 N42 C43 19.82(10)
N36 Mn52 N42 C43 -169.80(9)
Cl53 Mn52 N42 C43 -60.27(10)
Cl54 Mn52 N42 C43 113.93(10)
N29 Mn52 N42 C41 159.15(9)
N39 Mn52 N42 C41 -17.00(10)
N45 Mn52 N42 C41 148.57(11)
N36 Mn52 N42 C41 -41.04(14)
Cl53 Mn52 N42 C41 68.49(10)
Cl54 Mn52 N42 C41 -117.31(10)
N29 Mn52 N45 C46 -30.53(9)
N39 Mn52 N45 C46 167.43(9)
N42 Mn52 N45 C46 142.60(10)
N36 Mn52 N45 C46 -29.09(12)
Cl53 Mn52 N45 C46 -118.87(9)
Cl54 Mn52 N45 C46 62.37(9)
N29 Mn52 N45 C44 -162.39(11)
N39 Mn52 N45 C44 35.57(14)
N42 Mn52 N45 C44 10.73(9)
N36 Mn52 N45 C44 -160.95(9)
Cl53 Mn52 N45 C44 109.27(9)
Cl54 Mn52 N45 C44 -69.49(9)
C3 N2 C1 C23 1.1(2)
Mn25 N2 C1 C23 -176.54(11)
C3 N2 C1 C19 -178.83(13)
Mn25 N2 C1 C19 3.56(16)
C1 N2 C3 C4 -0.4(2)
Mn25 N2 C3 C4 177.22(11)
C1 N2 C3 C8 179.85(12)
Mn25 N2 C3 C8 -2.54(16)
N2 C3 C4 C24 -1.1(2)
C8 C3 C4 C24 178.64(14)
N2 C3 C4 C5 178.25(14)
C8 C3 C4 C5 -2.0(2)
C24 C4 C5 C6 168.90(15)
C3 C4 C5 C6 -10.4(2)
C4 C5 C6 C7 43.18(19)
C5 C6 C7 C8 -64.98(18)
C10 N9 C8 C3 -173.04(13)
Mn25 N9 C8 C3 -46.77(13)
C10 N9 C8 C7 62.52(19)
Mn25 N9 C8 C7 -171.21(11)
N2 C3 C8 N9 33.62(17)
C4 C3 C8 N9 -146.14(14)
N2 C3 C8 C7 161.32(13)
C4 C3 C8 C7 -18.4(2)
C6 C7 C8 N9 173.55(14)
C6 C7 C8 C3 50.36(18)
C8 N9 C10 C11 165.25(14)
Mn25 N9 C10 C11 40.01(16)
C13 N12 C11 C10 171.97(14)
Mn25 N12 C11 C10 46.97(15)
N9 C10 C11 N12 -58.13(18)
C11 N12 C13 C14 -173.31(14)
Mn25 N12 C13 C14 -47.16(15)
C16 N15 C14 C13 -166.28(14)
Mn25 N15 C14 C13 -42.07(16)
N12 C13 C14 N15 60.57(17)
C14 N15 C16 C17 179.17(13)
Mn25 N15 C16 C17 54.46(14)
C19 N18 C17 C16 158.73(13)
Mn25 N18 C17 C16 30.39(16)
N15 C16 C17 N18 -56.53(17)
C17 N18 C19 C1 -174.01(13)
Mn25 N18 C19 C1 -44.96(13)
C17 N18 C19 C20 61.69(19)
Mn25 N18 C19 C20 -169.25(11)
N2 C1 C19 N18 28.25(17)
C23 C1 C19 N18 -151.65(14)
N2 C1 C19 C20 156.21(13)
C23 C1 C19 C20 -23.7(2)
N18 C19 C20 C21 175.76(14)
C1 C19 C20 C21 52.79(18)
C19 C20 C21 C22 -64.25(19)
C20 C21 C22 C23 42.1(2)
N2 C1 C23 C24 -0.2(2)
C19 C1 C23 C24 179.71(14)
N2 C1 C23 C22 -176.70(14)
C19 C1 C23 C22 3.2(2)
C21 C22 C23 C24 171.46(15)
C21 C22 C23 C1 -12.2(2)
C1 C23 C24 C4 -1.4(2)
C22 C23 C24 C4 175.16(15)
C3 C4 C24 C23 2.0(2)
C5 C4 C24 C23 -177.36(15)
C30 N29 C28 C50 -1.2(2)
Mn52 N29 C28 C50 -176.12(10)
C30 N29 C28 C46 178.17(12)
Mn52 N29 C28 C46 3.26(16)
C28 N29 C30 C31 2.2(2)
Mn52 N29 C30 C31 177.19(10)
C28 N29 C30 C35 -175.69(12)
Mn52 N29 C30 C35 -0.68(16)
N29 C30 C31 C51 -1.3(2)
C35 C30 C31 C51 176.46(13)
N29 C30 C31 C32 178.57(13)
C35 C30 C31 C32 -3.7(2)
C51 C31 C32 C33 -163.36(14)
C30 C31 C32 C33 16.8(2)
C31 C32 C33 C34 -46.76(18)
C32 C33 C34 C35 65.30(17)
C37 N36 C35 C30 170.66(11)
Mn52 N36 C35 C30 47.90(12)
C37 N36 C35 C34 -63.94(16)
Mn52 N36 C35 C34 173.31(10)
N29 C30 C35 N36 -33.29(16)
C31 C30 C35 N36 148.85(13)
N29 C30 C35 C34 -161.64(12)
C31 C30 C35 C34 20.50(19)
C33 C34 C35 N36 -174.41(12)
C33 C34 C35 C30 -50.18(16)
C35 N36 C37 C38 -156.50(12)
Mn52 N36 C37 C38 -35.94(14)
C40 N39 C38 C37 -176.22(12)
Mn52 N39 C38 C37 -50.34(13)
N36 C37 C38 N39 57.82(15)
C38 N39 C40 C41 169.43(12)
Mn52 N39 C40 C41 43.61(14)
C43 N42 C41 C40 171.62(12)
Mn52 N42 C41 C40 45.38(14)
N39 C40 C41 N42 -60.31(16)
C41 N42 C43 C44 -172.09(12)
Mn52 N42 C43 C44 -46.86(14)
C46 N45 C44 C43 -168.15(12)
Mn52 N45 C44 C43 -38.44(14)
N42 C43 C44 N45 56.84(16)
C44 N45 C46 C28 171.41(11)
Mn52 N45 C46 C28 41.39(12)
C44 N45 C46 C47 -64.48(16)
Mn52 N45 C46 C47 165.50(9)
N29 C28 C46 N45 -30.07(16)
C50 C28 C46 N45 149.31(13)
N29 C28 C46 C47 -157.08(12)
C50 C28 C46 C47 22.30(18)
N45 C46 C47 C48 -174.59(12)
C28 C46 C47 C48 -51.74(16)
C46 C47 C48 C49 63.56(16)
C47 C48 C49 C50 -42.40(17)
N29 C28 C50 C51 -0.6(2)
C46 C28 C50 C51 -179.95(13)
N29 C28 C50 C49 176.61(13)
C46 C28 C50 C49 -2.7(2)
C48 C49 C50 C51 -170.15(13)
C48 C49 C50 C28 12.7(2)
C30 C31 C51 C50 -0.6(2)
C32 C31 C51 C50 179.56(14)
C28 C50 C51 C31 1.5(2)
C49 C50 C51 C31 -175.74(13)
